data_4113837
loop_
_publ_author_name
'Keith Izod'
'Stephen T. Liddle'
'William Clegg'

_publ_section_title
;
 Alkyl Complexes of Strontium and Barium: Synthesis and Structural
 Characterization of {(Me3Si)2(MeOMe2Si)C}2Sr(THF) and
 {(Me3Si)2(MeOMe2Si)C}2Ba(MeOCH2CH2OMe)
;
_journal_name_full 'Journal of the American Chemical Society'
_journal_page_first 7534
_journal_page_last 7535
_journal_paper_doi 10.1021/ja0352404
_journal_volume 125
_journal_year 2003
_chemical_formula_sum 'C24 H64 Ba O4 Si6'
_chemical_formula_weight 722.63
_chemical_name_systematic
;
 ?
;
_space_group_IT_number 29
_symmetry_cell_setting orthorhombic
_symmetry_space_group_name_Hall 'P 2c -2ac'
_symmetry_space_group_name_H-M 'P c a 21'
_atom_sites_solution_hydrogens geom
_atom_sites_solution_primary heavy
_atom_sites_solution_secondary difmap
_audit_creation_method SHELXL-97
_cell_angle_alpha 90.00
_cell_angle_beta 90.00
_cell_angle_gamma 90.00
_cell_formula_units_Z 4
_cell_length_a 17.7600(7)
_cell_length_b 13.1490(5)
_cell_length_c 16.8334(6)
_cell_measurement_reflns_used 27353
_cell_measurement_temperature 150(2)
_cell_measurement_theta_max 28.62
_cell_measurement_theta_min 2.27
_cell_volume 3931.0(3)
_computing_cell_refinement 'Bruker SAINT'
_computing_data_collection 'Bruker SMART'
_computing_data_reduction 'Bruker SAINT'
_computing_molecular_graphics 'Bruker SHELXTL'
_computing_publication_material 'Bruker SHELXTL and local programs'
_computing_structure_refinement 'Bruker SHELXTL'
_computing_structure_solution 'Bruker SHELXTL'
_diffrn_ambient_temperature 150(2)
_diffrn_measured_fraction_theta_full 0.999
_diffrn_measured_fraction_theta_max 0.953
_diffrn_measurement_device_type 'Bruker SMART 1K CCD diffractometer'
_diffrn_measurement_method '\w rotation with narrow frames'
_diffrn_radiation_monochromator graphite
_diffrn_radiation_source 'fine-focus sealed tube'
_diffrn_radiation_type MoK\a
_diffrn_radiation_wavelength 0.71073
_diffrn_reflns_av_R_equivalents 0.0257
_diffrn_reflns_av_sigmaI/netI 0.0316
_diffrn_reflns_limit_h_max 22
_diffrn_reflns_limit_h_min -23
_diffrn_reflns_limit_k_max 17
_diffrn_reflns_limit_k_min -17
_diffrn_reflns_limit_l_max 21
_diffrn_reflns_limit_l_min -21
_diffrn_reflns_number 32975
_diffrn_reflns_theta_full 26.00
_diffrn_reflns_theta_max 28.70
_diffrn_reflns_theta_min 1.55
_diffrn_standards_number 0
_exptl_absorpt_coefficient_mu 1.217
_exptl_absorpt_correction_T_max 0.529
_exptl_absorpt_correction_T_min 0.450
_exptl_absorpt_correction_type multi-scan
_exptl_absorpt_process_details SADABS
_exptl_crystal_colour colourless
_exptl_crystal_density_diffrn 1.221
_exptl_crystal_description block
_exptl_crystal_F_000 1520
_exptl_crystal_size_max 0.78
_exptl_crystal_size_mid 0.62
_exptl_crystal_size_min 0.60
_refine_diff_density_max 0.479
_refine_diff_density_min -0.240
_refine_diff_density_rms 0.049
_refine_ls_abs_structure_details 'Flack H D (1983), Acta Cryst. A39, 876-881'
_refine_ls_abs_structure_Flack 0.002(7)
_refine_ls_extinction_method none
_refine_ls_goodness_of_fit_ref 1.035
_refine_ls_hydrogen_treatment constr
_refine_ls_matrix_type full
_refine_ls_number_parameters 336
_refine_ls_number_reflns 9266
_refine_ls_number_restraints 1
_refine_ls_restrained_S_all 1.035
_refine_ls_R_factor_all 0.0251
_refine_ls_R_factor_gt 0.0196
_refine_ls_shift/su_max 0.001
_refine_ls_shift/su_mean 0.000
_refine_ls_structure_factor_coef Fsqd
_refine_ls_weighting_details 'calc w=1/[\s^2^(Fo^2^)+(0.0143P)^2^+0.3156P] where P=(Fo^2^+2Fc^2^)/3'
_refine_ls_weighting_scheme calc
_refine_ls_wR_factor_gt 0.0417
_refine_ls_wR_factor_ref 0.0434
_reflns_number_gt 8482
_reflns_number_total 9266
_reflns_threshold_expression I>2\s(I)
_cod_data_source_file ja0352404si20030320_035956.cif
_cod_data_source_block 3
_cod_database_code 4113837

loop_
_symmetry_equiv_pos_as_xyz
'x, y, z'
'-x, -y, z+1/2'
'x+1/2, -y, z'
'-x+1/2, y, z+1/2'

loop_
_atom_site_label
_atom_site_type_symbol
_atom_site_fract_x
_atom_site_fract_y
_atom_site_fract_z
_atom_site_U_iso_or_equiv
_atom_site_adp_type
_atom_site_occupancy
_atom_site_symmetry_multiplicity
_atom_site_calc_flag
_atom_site_refinement_flags
Ba1 Ba 0.422274(5) 0.238067(7) 0.248525(12) 0.02299(3) Uani 1 1 d .
C1 C 0.42881(11) 0.43186(15) 0.34775(13) 0.0258(4) Uani 1 1 d .
Si1 Si 0.48756(3) 0.36955(4) 0.41964(3) 0.02673(12) Uani 1 1 d .
O1 O 0.51377(9) 0.25700(10) 0.37640(9) 0.0330(4) Uani 1 1 d .
C2 C 0.56137(18) 0.1864(3) 0.4184(2) 0.0596(9) Uani 1 1 d .
H2A H 0.6097 0.2189 0.4302 0.089 Uiso 1 1 calc R
H2B H 0.5698 0.1261 0.3854 0.089 Uiso 1 1 calc R
H2C H 0.5369 0.1662 0.4681 0.089 Uiso 1 1 calc R
C3 C 0.44288(14) 0.33136(19) 0.51679(14) 0.0391(6) Uani 1 1 d .
H3A H 0.4267 0.3924 0.5455 0.059 Uiso 1 1 calc R
H3B H 0.4796 0.2939 0.5490 0.059 Uiso 1 1 calc R
H3C H 0.3992 0.2879 0.5064 0.059 Uiso 1 1 calc R
C4 C 0.57864(14) 0.4323(2) 0.44875(16) 0.0481(7) Uani 1 1 d .
H4A H 0.5686 0.5020 0.4666 0.072 Uiso 1 1 calc R
H4B H 0.6126 0.4339 0.4029 0.072 Uiso 1 1 calc R
H4C H 0.6022 0.3938 0.4920 0.072 Uiso 1 1 calc R
Si2 Si 0.33784(3) 0.48134(5) 0.38328(4) 0.03419(14) Uani 1 1 d .
C5 C 0.26885(13) 0.3796(2) 0.41258(19) 0.0520(7) Uani 1 1 d .
H5A H 0.2615 0.3327 0.3680 0.078 Uiso 1 1 calc R
H5B H 0.2206 0.4110 0.4267 0.078 Uiso 1 1 calc R
H5C H 0.2885 0.3420 0.4584 0.078 Uiso 1 1 calc R
C6 C 0.34326(16) 0.5692(2) 0.47208(18) 0.0590(8) Uani 1 1 d .
H6A H 0.3705 0.6313 0.4573 0.088 Uiso 1 1 calc R
H6B H 0.3699 0.5350 0.5155 0.088 Uiso 1 1 calc R
H6C H 0.2922 0.5869 0.4894 0.088 Uiso 1 1 calc R
C7 C 0.28497(13) 0.5615(2) 0.30914(18) 0.0510(7) Uani 1 1 d .
H7A H 0.2712 0.5196 0.2632 0.076 Uiso 1 1 calc R
H7B H 0.3169 0.6180 0.2917 0.076 Uiso 1 1 calc R
H7C H 0.2392 0.5884 0.3340 0.076 Uiso 1 1 calc R
Si3 Si 0.47480(3) 0.51237(4) 0.27343(3) 0.02853(13) Uani 1 1 d .
C8 C 0.48908(16) 0.64904(17) 0.30238(18) 0.0497(7) Uani 1 1 d .
H8A H 0.5084 0.6872 0.2567 0.075 Uiso 1 1 calc R
H8B H 0.5253 0.6529 0.3462 0.075 Uiso 1 1 calc R
H8C H 0.4410 0.6783 0.3194 0.075 Uiso 1 1 calc R
C9 C 0.42257(15) 0.5132(2) 0.17523(15) 0.0472(6) Uani 1 1 d .
H9A H 0.4527 0.5492 0.1353 0.071 Uiso 1 1 calc R
H9B H 0.3741 0.5479 0.1819 0.071 Uiso 1 1 calc R
H9C H 0.4139 0.4431 0.1577 0.071 Uiso 1 1 calc R
C10 C 0.57197(12) 0.46847(18) 0.2427(2) 0.0467(6) Uani 1 1 d .
H10A H 0.6089 0.4903 0.2825 0.070 Uiso 1 1 calc R
H10B H 0.5848 0.4982 0.1911 0.070 Uiso 1 1 calc R
H10C H 0.5726 0.3941 0.2386 0.070 Uiso 1 1 calc R
C11 C 0.33751(11) 0.03773(14) 0.24166(15) 0.0270(4) Uani 1 1 d .
Si4 Si 0.25042(3) 0.10491(5) 0.22500(3) 0.03018(14) Uani 1 1 d .
O2 O 0.27466(9) 0.23044(11) 0.21707(10) 0.0389(4) Uani 1 1 d .
C12 C 0.21932(15) 0.3080(2) 0.1985(2) 0.0636(9) Uani 1 1 d .
H12A H 0.1933 0.2901 0.1491 0.095 Uiso 1 1 calc R
H12B H 0.2446 0.3737 0.1920 0.095 Uiso 1 1 calc R
H12C H 0.1827 0.3126 0.2419 0.095 Uiso 1 1 calc R
C13 C 0.17677(15) 0.1018(3) 0.30549(17) 0.0557(7) Uani 1 1 d .
H13A H 0.1581 0.0321 0.3119 0.084 Uiso 1 1 calc R
H13B H 0.1349 0.1466 0.2909 0.084 Uiso 1 1 calc R
H13C H 0.1989 0.1250 0.3556 0.084 Uiso 1 1 calc R
C14 C 0.19585(14) 0.0805(2) 0.13097(15) 0.0477(7) Uani 1 1 d .
H14A H 0.1457 0.1112 0.1354 0.072 Uiso 1 1 calc R
H14B H 0.1908 0.0070 0.1228 0.072 Uiso 1 1 calc R
H14C H 0.2226 0.1106 0.0858 0.072 Uiso 1 1 calc R
Si5 Si 0.37857(4) -0.03876(5) 0.16124(4) 0.02974(14) Uani 1 1 d .
C15 C 0.35942(16) 0.0084(2) 0.05708(15) 0.0498(7) Uani 1 1 d .
H15A H 0.3097 -0.0151 0.0399 0.075 Uiso 1 1 calc R
H15B H 0.3979 -0.0182 0.0209 0.075 Uiso 1 1 calc R
H15C H 0.3608 0.0829 0.0565 0.075 Uiso 1 1 calc R
C16 C 0.34860(16) -0.17634(18) 0.16018(18) 0.0496(7) Uani 1 1 d .
H16A H 0.2953 -0.1809 0.1454 0.074 Uiso 1 1 calc R
H16B H 0.3558 -0.2058 0.2131 0.074 Uiso 1 1 calc R
H16C H 0.3791 -0.2139 0.1215 0.074 Uiso 1 1 calc R
C17 C 0.48537(15) -0.0443(2) 0.16509(19) 0.0549(8) Uani 1 1 d .
H17A H 0.5011 -0.0931 0.2058 0.082 Uiso 1 1 calc R
H17B H 0.5053 0.0232 0.1782 0.082 Uiso 1 1 calc R
H17C H 0.5049 -0.0657 0.1133 0.082 Uiso 1 1 calc R
Si6 Si 0.35366(4) -0.00881(5) 0.34248(4) 0.03422(15) Uani 1 1 d .
C18 C 0.28677(18) -0.1105(2) 0.37960(18) 0.0616(8) Uani 1 1 d .
H18A H 0.3030 -0.1337 0.4322 0.092 Uiso 1 1 calc R
H18B H 0.2870 -0.1681 0.3426 0.092 Uiso 1 1 calc R
H18C H 0.2358 -0.0824 0.3832 0.092 Uiso 1 1 calc R
C19 C 0.45039(17) -0.0647(2) 0.35933(17) 0.0552(8) Uani 1 1 d .
H19A H 0.4550 -0.1287 0.3299 0.083 Uiso 1 1 calc R
H19B H 0.4576 -0.0777 0.4161 0.083 Uiso 1 1 calc R
H19C H 0.4887 -0.0167 0.3407 0.083 Uiso 1 1 calc R
C20 C 0.35025(15) 0.09698(19) 0.41766(14) 0.0457(6) Uani 1 1 d .
H20A H 0.3497 0.0681 0.4713 0.069 Uiso 1 1 calc R
H20B H 0.3046 0.1375 0.4094 0.069 Uiso 1 1 calc R
H20C H 0.3947 0.1405 0.4114 0.069 Uiso 1 1 calc R
C21 C 0.63010(16) 0.2024(2) 0.2108(2) 0.0654(9) Uani 1 1 d .
H21A H 0.6693 0.2477 0.1901 0.098 Uiso 1 1 calc R
H21B H 0.6446 0.1315 0.2013 0.098 Uiso 1 1 calc R
H21C H 0.6241 0.2138 0.2680 0.098 Uiso 1 1 calc R
O3 O 0.56014(10) 0.22335(14) 0.17111(12) 0.0472(4) Uani 1 1 d .
C22 C 0.5628(2) 0.2110(3) 0.0874(2) 0.0651(10) Uani 1 1 d .
H22A H 0.5562 0.1383 0.0739 0.078 Uiso 1 1 calc R
H22B H 0.6126 0.2330 0.0673 0.078 Uiso 1 1 calc R
C23 C 0.50257(19) 0.2722(2) 0.04883(19) 0.0612(8) Uani 1 1 d .
H23A H 0.5146 0.3455 0.0535 0.073 Uiso 1 1 calc R
H23B H 0.4998 0.2549 -0.0083 0.073 Uiso 1 1 calc R
O4 O 0.43360(11) 0.25266(13) 0.08475(11) 0.0484(5) Uani 1 1 d .
C24 C 0.3717(2) 0.2872(2) 0.03743(18) 0.0617(9) Uani 1 1 d .
H24A H 0.3721 0.2518 -0.0138 0.093 Uiso 1 1 calc R
H24B H 0.3763 0.3606 0.0286 0.093 Uiso 1 1 calc R
H24C H 0.3243 0.2728 0.0651 0.093 Uiso 1 1 calc R

loop_
_atom_site_aniso_label
_atom_site_aniso_U_11
_atom_site_aniso_U_22
_atom_site_aniso_U_33
_atom_site_aniso_U_23
_atom_site_aniso_U_13
_atom_site_aniso_U_12
Ba1 0.02322(5) 0.02341(5) 0.02235(5) 0.00007(8) -0.00276(7) -0.00149(4)
C1 0.0240(10) 0.0234(10) 0.0299(11) -0.0012(8) 0.0022(9) -0.0007(8)
Si1 0.0266(3) 0.0311(3) 0.0226(3) -0.0036(2) -0.0014(2) -0.0031(2)
O1 0.0369(9) 0.0350(9) 0.0271(8) -0.0005(6) -0.0099(7) 0.0118(7)
C2 0.068(2) 0.060(2) 0.0510(19) -0.0004(16) -0.0233(16) 0.0344(17)
C3 0.0429(14) 0.0460(14) 0.0284(12) -0.0018(10) 0.0000(10) -0.0051(11)
C4 0.0396(14) 0.0666(18) 0.0379(15) -0.0036(12) -0.0087(11) -0.0176(13)
Si2 0.0258(3) 0.0310(3) 0.0458(4) -0.0068(3) 0.0050(3) 0.0010(3)
C5 0.0282(13) 0.0554(16) 0.072(2) 0.0061(14) 0.0123(13) -0.0006(12)
C6 0.0523(17) 0.0566(18) 0.068(2) -0.0278(15) 0.0097(15) 0.0102(14)
C7 0.0296(13) 0.0417(15) 0.082(2) -0.0009(14) 0.0011(13) 0.0035(11)
Si3 0.0307(3) 0.0224(3) 0.0325(3) 0.0017(2) 0.0004(2) -0.0024(2)
C8 0.0569(17) 0.0293(13) 0.0629(18) -0.0020(12) 0.0035(14) -0.0091(11)
C9 0.0526(16) 0.0505(16) 0.0386(15) 0.0090(12) -0.0042(12) -0.0063(12)
C10 0.0389(12) 0.0550(13) 0.0463(15) 0.0079(17) 0.0146(14) 0.0013(10)
C11 0.0315(10) 0.0242(8) 0.0253(11) -0.0002(10) 0.0000(11) -0.0023(7)
Si4 0.0244(3) 0.0378(3) 0.0284(3) -0.0040(2) 0.0000(2) -0.0051(2)
O2 0.0257(8) 0.0310(8) 0.0599(11) -0.0005(7) -0.0112(7) 0.0053(6)
C12 0.0399(15) 0.0501(17) 0.101(3) -0.0035(17) -0.0238(16) 0.0173(13)
C13 0.0345(14) 0.087(2) 0.0457(16) -0.0030(15) 0.0098(12) -0.0040(14)
C14 0.0357(14) 0.0646(18) 0.0427(16) -0.0061(13) -0.0101(12) -0.0093(13)
Si5 0.0317(3) 0.0259(3) 0.0317(3) -0.0039(3) 0.0026(3) -0.0015(3)
C15 0.0658(18) 0.0495(16) 0.0342(14) -0.0048(11) 0.0076(13) 0.0112(13)
C16 0.0582(17) 0.0290(13) 0.0617(18) -0.0094(12) 0.0107(14) -0.0018(11)
C17 0.0364(15) 0.073(2) 0.0552(18) -0.0068(15) 0.0108(13) -0.0004(14)
Si6 0.0475(4) 0.0276(3) 0.0276(3) 0.0036(3) -0.0002(3) -0.0027(3)
C18 0.093(2) 0.0436(15) 0.0483(17) 0.0132(13) 0.0091(16) -0.0213(15)
C19 0.072(2) 0.0471(17) 0.0460(17) 0.0061(13) -0.0105(15) 0.0182(15)
C20 0.0624(17) 0.0491(15) 0.0255(12) -0.0016(11) 0.0012(12) -0.0022(13)
C21 0.0408(16) 0.074(2) 0.081(2) -0.0062(17) 0.0088(15) 0.0167(15)
O3 0.0356(9) 0.0614(12) 0.0446(11) -0.0051(9) 0.0107(8) -0.0003(8)
C22 0.094(3) 0.0470(18) 0.054(2) 0.0135(15) 0.0412(19) 0.0202(17)
C23 0.075(2) 0.068(2) 0.0409(17) 0.0097(14) 0.0127(16) -0.0030(17)
O4 0.0668(13) 0.0501(11) 0.0283(10) 0.0108(7) -0.0038(8) -0.0024(9)
C24 0.088(2) 0.0561(18) 0.0406(16) 0.0128(13) -0.0259(16) -0.0076(17)

loop_
_atom_type_symbol
_atom_type_description
_atom_type_scat_dispersion_real
_atom_type_scat_dispersion_imag
_atom_type_scat_source
C C 0.0033 0.0016 'International Tables Vol C Tables 4.2.6.8 and 6.1.1.4'
H H 0.0000 0.0000 'International Tables Vol C Tables 4.2.6.8 and 6.1.1.4'
O O 0.0106 0.0060 'International Tables Vol C Tables 4.2.6.8 and 6.1.1.4'
Si Si 0.0817 0.0704 'International Tables Vol C Tables 4.2.6.8 and 6.1.1.4'
Ba Ba -0.3244 2.2819 'International Tables Vol C Tables 4.2.6.8 and 6.1.1.4'

loop_
_geom_angle_atom_site_label_1
_geom_angle_atom_site_label_2
_geom_angle_atom_site_label_3
_geom_angle
C1 Ba1 O1 57.66(5)
C1 Ba1 C11 139.89(6)
C1 Ba1 O2 100.19(5)
C1 Ba1 O3 106.34(5)
C1 Ba1 O4 118.97(5)
O1 Ba1 C11 114.04(6)
O1 Ba1 O2 138.45(5)
O1 Ba1 O3 81.40(5)
O1 Ba1 O4 137.80(5)
C11 Ba1 O2 58.29(5)
C11 Ba1 O3 111.00(6)
C11 Ba1 O4 93.34(6)
O2 Ba1 O3 140.11(6)
O2 Ba1 O4 82.93(6)
O3 Ba1 O4 58.30(6)
Ba1 C1 Si1 90.57(8)
Ba1 C1 Si2 116.09(9)
Ba1 C1 Si3 97.23(8)
Si1 C1 Si2 116.88(12)
Si1 C1 Si3 117.71(11)
Si2 C1 Si3 114.14(11)
C1 Si1 O1 105.40(9)
C1 Si1 C3 117.48(10)
C1 Si1 C4 118.37(11)
O1 Si1 C3 104.64(10)
O1 Si1 C4 104.83(11)
C3 Si1 C4 104.64(11)
Ba1 O1 Si1 104.71(6)
Ba1 O1 C2 133.05(17)
Si1 O1 C2 120.49(18)
C1 Si2 C5 113.92(11)
C1 Si2 C6 115.33(11)
C1 Si2 C7 114.82(11)
C5 Si2 C6 105.10(14)
C5 Si2 C7 104.29(12)
C6 Si2 C7 101.96(13)
C1 Si3 C8 115.84(11)
C1 Si3 C9 112.40(10)
C1 Si3 C10 114.67(11)
C8 Si3 C9 106.64(13)
C8 Si3 C10 103.87(12)
C9 Si3 C10 102.11(14)
Ba1 C11 Si4 90.35(7)
Ba1 C11 Si5 107.83(9)
Ba1 C11 Si6 100.22(9)
Si4 C11 Si5 119.60(14)
Si4 C11 Si6 116.31(12)
Si5 C11 Si6 116.03(10)
C11 Si4 O2 105.60(8)
C11 Si4 C13 118.23(13)
C11 Si4 C14 119.25(12)
O2 Si4 C13 104.59(12)
O2 Si4 C14 103.20(11)
C13 Si4 C14 104.08(12)
Ba1 O2 Si4 105.49(7)
Ba1 O2 C12 132.84(15)
Si4 O2 C12 121.65(16)
C11 Si5 C15 115.62(11)
C11 Si5 C16 114.84(11)
C11 Si5 C17 113.08(11)
C15 Si5 C16 104.78(13)
C15 Si5 C17 102.93(13)
C16 Si5 C17 104.22(13)
C11 Si6 C18 116.38(12)
C11 Si6 C19 114.36(11)
C11 Si6 C20 111.85(10)
C18 Si6 C19 104.23(14)
C18 Si6 C20 106.26(13)
C19 Si6 C20 102.46(13)
Ba1 O3 C21 123.84(17)
Ba1 O3 C22 120.2(2)
C21 O3 C22 114.2(2)
O3 C22 C23 110.3(3)
C22 C23 O4 110.1(3)
Ba1 O4 C23 120.64(17)
Ba1 O4 C24 121.32(18)
C23 O4 C24 112.1(2)

loop_
_geom_bond_atom_site_label_1
_geom_bond_atom_site_label_2
_geom_bond_distance
Ba1 C1 3.049(2)
Ba1 O1 2.7086(15)
Ba1 C11 3.0363(18)
Ba1 O2 2.6765(15)
Ba1 O3 2.7805(17)
Ba1 O4 2.7709(19)
C1 Si1 1.796(2)
C1 Si2 1.841(2)
C1 Si3 1.831(2)
Si1 O1 1.7137(15)
Si1 C3 1.886(2)
Si1 C4 1.881(2)
O1 C2 1.441(3)
Si2 C5 1.880(3)
Si2 C6 1.892(3)
Si2 C7 1.884(3)
Si3 C8 1.879(2)
Si3 C9 1.896(3)
Si3 C10 1.892(2)
C11 Si4 1.803(2)
C11 Si5 1.837(2)
C11 Si6 1.827(3)
Si4 O2 1.7110(16)
Si4 C13 1.884(3)
Si4 C14 1.884(2)
O2 C12 1.450(3)
Si5 C15 1.891(3)
Si5 C16 1.886(2)
Si5 C17 1.899(3)
Si6 C18 1.895(3)
Si6 C19 1.890(3)
Si6 C20 1.881(2)
C21 O3 1.437(3)
O3 C22 1.419(4)
C22 C23 1.488(5)
C23 O4 1.390(4)
O4 C24 1.431(3)
